data_4103825
loop_
_publ_author_name
'Frederic Poineau'
'Efrain E. Rodriguez'
'Paul M. Forster'
'Alfred P. Sattelberger'
'Anthony K. Cheetham'
'Kenneth R. Czerwinski'

_publ_section_title
;
 Preparation of the Binary Technetium Bromides: TcBr3 and TcBr4
;
_journal_name_full 'Journal of the American Chemical Society'
_journal_page_first 910
_journal_page_last 911
_journal_paper_doi 10.1021/ja808597r
_journal_volume 131
_journal_year 2009
_chemical_formula_sum 'Br3 Tc'
_chemical_formula_weight 337.73
_chemical_name_systematic
; 
 ? 
;
_space_group_IT_number 59
_symmetry_cell_setting orthorhombic
_symmetry_space_group_name_Hall '-P 2ab 2a'
_symmetry_space_group_name_H-M 'P m m n :2'
_atom_sites_solution_hydrogens none
_atom_sites_solution_primary direct
_atom_sites_solution_secondary none
_audit_creation_method SHELXL-97
_cell_angle_alpha 90.00
_cell_angle_beta 90.00
_cell_angle_gamma 90.00
_cell_formula_units_Z 4
_cell_length_a 11.0618(18)
_cell_length_b 5.9755(10)
_cell_length_c 6.3873(11)
_cell_measurement_temperature 149(2)
_cell_volume 422.20(12)
_computing_structure_refinement 'SHELXL-97 (Sheldrick, 1997)'
_computing_structure_solution 'SHELXS-97 (Sheldrick, 1990)'
_diffrn_ambient_temperature 149(2)
_diffrn_measured_fraction_theta_full 0.732
_diffrn_measured_fraction_theta_max 0.732
_diffrn_radiation_monochromator graphite
_diffrn_radiation_source 'fine-focus sealed tube'
_diffrn_radiation_type MoK\a
_diffrn_radiation_wavelength 0.71073
_diffrn_reflns_av_R_equivalents 0.0719
_diffrn_reflns_av_sigmaI/netI 0.0545
_diffrn_reflns_limit_h_max 16
_diffrn_reflns_limit_h_min -16
_diffrn_reflns_limit_k_max 9
_diffrn_reflns_limit_k_min -9
_diffrn_reflns_limit_l_max 9
_diffrn_reflns_limit_l_min -9
_diffrn_reflns_number 2771
_diffrn_reflns_theta_full 33.29
_diffrn_reflns_theta_max 33.29
_diffrn_reflns_theta_min 3.68
_exptl_absorpt_coefficient_mu 31.568
_exptl_absorpt_correction_T_max 0.7466
_exptl_absorpt_correction_T_min 0.2106
_exptl_absorpt_correction_type empirical
_exptl_crystal_density_diffrn 5.313
_exptl_crystal_density_method 'not measured'
_exptl_crystal_F_000 592
_exptl_crystal_size_max .35
_exptl_crystal_size_mid .08
_exptl_crystal_size_min .08
_refine_diff_density_max 2.131
_refine_diff_density_min -3.137
_refine_diff_density_rms 0.579
_refine_ls_extinction_method none
_refine_ls_goodness_of_fit_ref 1.028
_refine_ls_hydrogen_treatment none
_refine_ls_matrix_type full
_refine_ls_number_parameters 27
_refine_ls_number_reflns 670
_refine_ls_number_restraints 0
_refine_ls_restrained_S_all 1.028
_refine_ls_R_factor_all 0.0777
_refine_ls_R_factor_gt 0.0620
_refine_ls_shift/su_max 0.001
_refine_ls_shift/su_mean 0.000
_refine_ls_structure_factor_coef Fsqd
_refine_ls_weighting_details 'calc w=1/[\s^2^(Fo^2^)+(0.1097P)^2^+0.0000P] where P=(Fo^2^+2Fc^2^)/3'
_refine_ls_weighting_scheme calc
_refine_ls_wR_factor_gt 0.1799
_refine_ls_wR_factor_ref 0.1887
_reflns_number_gt 415
_reflns_number_total 670
_reflns_threshold_expression >2sigma(I)
_cod_data_source_file ja808597r_si_002.cif
_cod_data_source_block tcbr3temp
_cod_original_sg_symbol_H-M 'P m m n'
_cod_database_code 4103825

loop_
_symmetry_equiv_pos_as_xyz
'x, y, z'
'-x+1/2, -y+1/2, z'
'-x, y+1/2, -z'
'x+1/2, -y, -z'
'-x, -y, -z'
'x-1/2, y-1/2, -z'
'x, -y-1/2, z'
'-x-1/2, y, z'

loop_
_atom_site_label
_atom_site_type_symbol
_atom_site_fract_x
_atom_site_fract_y
_atom_site_fract_z
_atom_site_U_iso_or_equiv
_atom_site_adp_type
_atom_site_occupancy
_atom_site_symmetry_multiplicity
_atom_site_calc_flag
_atom_site_refinement_flags
Tc1 Tc 0.2500 0.00605(11) 0.24833(7) 0.0101(3) Uani 1 2 d S
Br1 Br 0.2500 0.2500 -0.0689(2) 0.0135(4) Uani 1 4 d S
Br3 Br 0.2500 -0.2500 0.5609(2) 0.0128(4) Uani 1 4 d S
Br2 Br 0.40903(9) 0.2500 0.40749(18) 0.0138(4) Uani 1 2 d S
Br4 Br 0.40619(10) -0.2500 0.09188(18) 0.0135(4) Uani 1 2 d S

loop_
_atom_site_aniso_label
_atom_site_aniso_U_11
_atom_site_aniso_U_22
_atom_site_aniso_U_33
_atom_site_aniso_U_23
_atom_site_aniso_U_13
_atom_site_aniso_U_12
Tc1 0.0033(5) 0.0189(5) 0.0080(4) 0.0003(3) 0.000 0.000
Br1 0.0159(7) 0.0085(7) 0.0162(6) 0.000 0.000 0.000
Br3 0.0144(7) 0.0074(6) 0.0166(7) 0.000 0.000 0.000
Br2 0.0129(6) 0.0087(6) 0.0197(5) 0.000 -0.0011(3) 0.000
Br4 0.0133(6) 0.0081(6) 0.0190(5) 0.000 0.0006(3) 0.000

loop_
_atom_type_symbol
_atom_type_description
_atom_type_scat_dispersion_real
_atom_type_scat_dispersion_imag
_atom_type_scat_source
Br Br -0.2901 2.4595 'International Tables Vol C Tables 4.2.6.8 and 6.1.1.4'
Tc Tc -1.4390 0.7593 'International Tables Vol C Tables 4.2.6.8 and 6.1.1.4'

loop_
_geom_angle_atom_site_label_1
_geom_angle_atom_site_label_2
_geom_angle_atom_site_label_3
_geom_angle
_geom_angle_site_symmetry_1
_geom_angle_site_symmetry_3
Br1 Tc1 Br2 89.40(3) . .
Br1 Tc1 Br2 89.40(3) . 2
Br2 Tc1 Br2 89.41(4) . 2
Br1 Tc1 Br4 91.88(3) . 2_545
Br2 Tc1 Br4 178.19(3) . 2_545
Br2 Tc1 Br4 91.89(4) 2 2_545
Br1 Tc1 Br4 91.88(3) . .
Br2 Tc1 Br4 91.89(4) . .
Br2 Tc1 Br4 178.19(3) 2 .
Br4 Tc1 Br4 86.79(4) 2_545 .
Br1 Tc1 Br3 178.27(3) . .
Br2 Tc1 Br3 91.83(3) . .
Br2 Tc1 Br3 91.83(3) 2 .
Br4 Tc1 Br3 86.87(3) 2_545 .
Br4 Tc1 Br3 86.87(3) . .
Br1 Tc1 Tc1 54.27(2) . 2
Br2 Tc1 Tc1 54.34(2) . 2
Br2 Tc1 Tc1 54.34(2) 2 2
Br4 Tc1 Tc1 127.47(2) 2_545 2
Br4 Tc1 Tc1 127.47(2) . 2
Br3 Tc1 Tc1 127.46(2) . 2
Br1 Tc1 Tc1 125.73(2) . 2_545
Br2 Tc1 Tc1 125.66(2) . 2_545
Br2 Tc1 Tc1 125.66(2) 2 2_545
Br4 Tc1 Tc1 52.53(2) 2_545 2_545
Br4 Tc1 Tc1 52.53(2) . 2_545
Br3 Tc1 Tc1 52.54(2) . 2_545
Tc1 Tc1 Tc1 180.0 2 2_545
Tc1 Br1 Tc1 71.46(5) 2 .
Tc1 Br3 Tc1 74.92(5) 2_545 .
Tc1 Br2 Tc1 71.32(4) . 2
Tc1 Br4 Tc1 74.95(4) 2_545 .

loop_
_geom_bond_atom_site_label_1
_geom_bond_atom_site_label_2
_geom_bond_distance
_geom_bond_site_symmetry_2
Tc1 Br1 2.4961(14) .
Tc1 Br2 2.5006(10) .
Tc1 Br2 2.5006(10) 2
Tc1 Br4 2.5149(10) 2_545
Tc1 Br4 2.5149(10) .
Tc1 Br3 2.5155(13) .
Tc1 Tc1 2.9154(14) 2
Tc1 Tc1 3.0601(14) 2_545
Br1 Tc1 2.4961(14) 2
Br3 Tc1 2.5155(13) 2_545
Br2 Tc1 2.5006(10) 2
Br4 Tc1 2.5149(10) 2_545
